data_4309345
loop_
_publ_author_name
'Fu-Te Tsai'
'Show-Jen Chiou'
'Ming-Che Tsai'
'Ming-Li Tsai'
'Hsiao-Wen Huang'
'Ming-Hsi Chiang'
'Wen-Feng Liaw'

_publ_section_title
;
Dinitrosyl Iron Complexes (DNICs) [L2Fe(NO)2]- (L = Thiolate):
Interconversion among {Fe(NO)2}9 DNICs, {Fe(NO)2}10 DNICs, and [2Fe-2S]
Clusters, and the Critical Role of the Thiolate Ligands in Regulating NO
Release of DNICs
;
_journal_name_full 'Inorganic Chemistry'
_journal_page_first 5872
_journal_page_last 5881
_journal_paper_doi 10.1021/ic0505044
_journal_volume 44
_journal_year 2005
_chemical_formula_sum 'C44 H36 Fe N3 O2 P2 S4'
_chemical_formula_weight 884.79
_chemical_name_systematic
; 
 ? 
;
_space_group_IT_number 15
_symmetry_cell_setting monoclinic
_symmetry_space_group_name_Hall '-C 2yc'
_symmetry_space_group_name_H-M 'C 1 2/c 1'
_atom_sites_solution_hydrogens geom
_atom_sites_solution_primary direct
_atom_sites_solution_secondary difmap
_audit_creation_method SHELXL-97
_cell_angle_alpha 90.00
_cell_angle_beta 100.8680(10)
_cell_angle_gamma 90.00
_cell_formula_units_Z 4
_cell_length_a 16.3528(8)
_cell_length_b 14.7812(7)
_cell_length_c 17.5642(9)
_cell_measurement_temperature 100(2)
_cell_volume 4169.4(4)
_computing_cell_refinement 'Bruker XSCANS'
_computing_data_collection 'Bruker XSCANS'
_computing_data_reduction 'Bruker SHELXTL'
_computing_molecular_graphics 'Bruker SHELXTL'
_computing_publication_material 'Bruker SHELXTL'
_computing_structure_refinement 'SHELXL-97 (Sheldrick, 1997)'
_computing_structure_solution 'SHELXS-97 (Sheldrick, 1990)'
_diffrn_ambient_temperature 100(2)
_diffrn_measured_fraction_theta_full 0.999
_diffrn_measured_fraction_theta_max 0.999
_diffrn_measurement_device_type 'Bruker P4'
_diffrn_measurement_method '\w scans'
_diffrn_radiation_monochromator graphite
_diffrn_radiation_source 'fine-focus sealed tube'
_diffrn_radiation_type MoK\a
_diffrn_radiation_wavelength 0.71073
_diffrn_reflns_av_R_equivalents 0.0366
_diffrn_reflns_av_sigmaI/netI 0.0445
_diffrn_reflns_limit_h_max 21
_diffrn_reflns_limit_h_min -21
_diffrn_reflns_limit_k_max 19
_diffrn_reflns_limit_k_min -19
_diffrn_reflns_limit_l_max 20
_diffrn_reflns_limit_l_min -23
_diffrn_reflns_number 15254
_diffrn_reflns_theta_full 28.29
_diffrn_reflns_theta_max 28.29
_diffrn_reflns_theta_min 1.87
_exptl_absorpt_coefficient_mu 0.680
_exptl_absorpt_correction_T_max 0.9715
_exptl_absorpt_correction_T_min 0.8566
_exptl_absorpt_correction_type 'Empirical Used SADABS'
_exptl_crystal_colour dark-purple-red
_exptl_crystal_density_diffrn 1.410
_exptl_crystal_density_method 'not measured'
_exptl_crystal_description block
_exptl_crystal_F_000 1828
_exptl_crystal_size_max 0.30
_exptl_crystal_size_mid 0.20
_exptl_crystal_size_min 0.15
_refine_diff_density_max 0.701
_refine_diff_density_min -0.313
_refine_diff_density_rms 0.085
_refine_ls_extinction_method none
_refine_ls_goodness_of_fit_ref 1.007
_refine_ls_hydrogen_treatment mixed
_refine_ls_matrix_type full
_refine_ls_number_parameters 254
_refine_ls_number_reflns 5180
_refine_ls_number_restraints 0
_refine_ls_restrained_S_all 1.007
_refine_ls_R_factor_all 0.0564
_refine_ls_R_factor_gt 0.0423
_refine_ls_shift/su_max 0.005
_refine_ls_shift/su_mean 0.001
_refine_ls_structure_factor_coef Fsqd
_refine_ls_weighting_details 'calc w=1/[\s^2^(Fo^2^)+(0.0635P)^2^+0.0000P] where P=(Fo^2^+2Fc^2^)/3'
_refine_ls_weighting_scheme calc
_refine_ls_wR_factor_gt 0.1034
_refine_ls_wR_factor_ref 0.1092
_reflns_number_gt 4140
_reflns_number_total 5180
_reflns_threshold_expression >2sigma(I)
_cod_data_source_file ic0505044si20050405_050759.cif
_cod_data_source_block ap13m
_cod_depositor_comments
;
The following automatic conversions were performed:
'_symmetry_cell_setting' value 'Monoclinic' changed to 'monoclinic'
according to '/home/saulius/struct/CIF-dictionaries/cif_core.dic'
dictionary named 'cif_core.dic' version 2.4.1 from 2010-06-29.

Automatic conversion script
Id: cif_fix_enum 1527 2010-12-29 10:47:43Z saulius 
;
_cod_database_code 4309345

loop_
_symmetry_equiv_pos_as_xyz
'x, y, z'
'-x, y, -z+1/2'
'x+1/2, y+1/2, z'
'-x+1/2, y+1/2, -z+1/2'
'-x, -y, -z'
'x, -y, z-1/2'
'-x+1/2, -y+1/2, -z'
'x+1/2, -y+1/2, z-1/2'

loop_
_atom_site_label
_atom_site_type_symbol
_atom_site_fract_x
_atom_site_fract_y
_atom_site_fract_z
_atom_site_U_iso_or_equiv
_atom_site_adp_type
_atom_site_occupancy
_atom_site_symmetry_multiplicity
_atom_site_calc_flag
_atom_site_refinement_flags
_atom_site_disorder_assembly
_atom_site_disorder_group
Fe1 Fe 1.0000 0.22724(3) 0.2500 0.01929(12) Uani 1 2 d S . .
N1 N 1.08685(11) 0.16842(12) 0.24458(11) 0.0230(4) Uani 1 1 d . . .
O1 O 1.13818(10) 0.11476(11) 0.23764(10) 0.0348(4) Uani 1 1 d . . .
S1 S 1.02927(3) 0.31234(4) 0.36118(3) 0.02286(13) Uani 1 1 d . . .
S2 S 0.88357(4) 0.35356(4) 0.43892(4) 0.03288(16) Uani 1 1 d . . .
C1 C 0.93635(13) 0.37072(14) 0.36393(12) 0.0203(4) Uani 1 1 d . . .
C2 C 0.89741(14) 0.43654(15) 0.31553(13) 0.0273(5) Uani 1 1 d . . .
H2 H 0.9162 0.4559 0.2702 0.033 Uiso 1 1 calc R . .
C3 C 0.82625(15) 0.47310(16) 0.33956(14) 0.0309(5) Uani 1 1 d . . .
H3 H 0.7928 0.5196 0.3123 0.037 Uiso 1 1 calc R . .
C4 C 0.81092(14) 0.43475(16) 0.40550(15) 0.0319(5) Uani 1 1 d . . .
H4 H 0.7659 0.4508 0.4299 0.038 Uiso 1 1 calc R . .
N2 N 0.0000 0.85692(15) 0.2500 0.0156(5) Uani 1 2 d S . .
P1 P 0.00783(3) 0.81607(3) 0.33453(3) 0.01306(12) Uani 1 1 d . . .
C5 C 0.05254(11) 0.90309(13) 0.40097(11) 0.0152(4) Uani 1 1 d . . .
C6 C 0.07362(13) 0.98591(13) 0.37224(12) 0.0210(4) Uani 1 1 d . . .
H6 H 0.0640 0.9964 0.3179 0.025 Uiso 1 1 calc R . .
C7 C 0.10871(14) 1.05312(14) 0.42321(13) 0.0261(5) Uani 1 1 d . . .
H7 H 0.1231 1.1097 0.4037 0.031 Uiso 1 1 calc R . .
C8 C 0.12281(12) 1.03806(14) 0.50231(13) 0.0227(5) Uani 1 1 d . . .
H8 H 0.1475 1.0841 0.5369 0.027 Uiso 1 1 calc R . .
C9 C 0.10124(12) 0.95632(14) 0.53133(12) 0.0214(4) Uani 1 1 d . . .
H9 H 0.1104 0.9465 0.5857 0.026 Uiso 1 1 calc R . .
C10 C 0.06599(12) 0.88851(13) 0.48049(12) 0.0189(4) Uani 1 1 d . . .
H10 H 0.0511 0.8322 0.5002 0.023 Uiso 1 1 calc R . .
C11 C -0.09272(12) 0.78771(13) 0.35525(11) 0.0154(4) Uani 1 1 d . . .
C12 C -0.16304(12) 0.82821(14) 0.31018(12) 0.0193(4) Uani 1 1 d . . .
H12 H -0.1571 0.8671 0.2685 0.023 Uiso 1 1 calc R . .
C13 C -0.24138(13) 0.81125(14) 0.32672(13) 0.0242(5) Uani 1 1 d . . .
H13 H -0.2892 0.8387 0.2964 0.029 Uiso 1 1 calc R . .
C14 C -0.24958(13) 0.75440(15) 0.38736(13) 0.0249(5) Uani 1 1 d . . .
H14 H -0.3033 0.7428 0.3983 0.030 Uiso 1 1 calc R . .
C15 C -0.18064(13) 0.71435(14) 0.43216(13) 0.0243(5) Uani 1 1 d . . .
H15 H -0.1870 0.6753 0.4736 0.029 Uiso 1 1 calc R . .
C16 C -0.10179(12) 0.73124(13) 0.41641(12) 0.0188(4) Uani 1 1 d . . .
H16 H -0.0542 0.7042 0.4474 0.023 Uiso 1 1 calc R . .
C17 C 0.07438(12) 0.71895(13) 0.35481(11) 0.0159(4) Uani 1 1 d . . .
C18 C 0.16030(13) 0.73346(14) 0.37359(13) 0.0211(4) Uani 1 1 d . . .
H18 H 0.1817 0.7934 0.3784 0.025 Uiso 1 1 calc R . .
C19 C 0.21428(14) 0.66013(15) 0.38524(14) 0.0275(5) Uani 1 1 d . . .
H19 H 0.2728 0.6697 0.3969 0.033 Uiso 1 1 calc R . .
C20 C 0.18259(14) 0.57273(15) 0.37986(14) 0.0279(5) Uani 1 1 d . . .
H20 H 0.2196 0.5226 0.3887 0.033 Uiso 1 1 calc R . .
C21 C 0.09780(14) 0.55814(14) 0.36181(12) 0.0232(4) Uani 1 1 d . . .
H21 H 0.0767 0.4981 0.3587 0.028 Uiso 1 1 calc R . .
C22 C 0.04326(12) 0.63088(13) 0.34818(11) 0.0186(4) Uani 1 1 d . . .
H22 H -0.0150 0.6207 0.3344 0.022 Uiso 1 1 calc R . .

loop_
_atom_site_aniso_label
_atom_site_aniso_U_11
_atom_site_aniso_U_22
_atom_site_aniso_U_33
_atom_site_aniso_U_23
_atom_site_aniso_U_13
_atom_site_aniso_U_12
Fe1 0.0204(2) 0.0191(2) 0.0175(2) 0.000 0.00138(16) 0.000
N1 0.0249(9) 0.0240(9) 0.0196(9) -0.0009(7) 0.0027(7) 0.0011(7)
O1 0.0355(9) 0.0354(9) 0.0354(10) -0.0011(8) 0.0118(8) 0.0105(8)
S1 0.0221(3) 0.0250(3) 0.0195(3) -0.0025(2) -0.0012(2) 0.0033(2)
S2 0.0337(3) 0.0402(3) 0.0266(3) 0.0088(3) 0.0102(3) 0.0095(3)
C1 0.0223(10) 0.0212(10) 0.0164(10) -0.0029(8) 0.0010(8) -0.0017(8)
C2 0.0305(12) 0.0293(12) 0.0211(11) 0.0057(9) 0.0022(9) 0.0035(9)
C3 0.0318(12) 0.0263(11) 0.0306(13) -0.0021(10) -0.0042(10) 0.0068(10)
C4 0.0246(12) 0.0349(13) 0.0358(14) -0.0051(11) 0.0042(10) 0.0070(10)
N2 0.0191(12) 0.0157(11) 0.0116(11) 0.000 0.0017(9) 0.000
P1 0.0130(2) 0.0143(2) 0.0110(2) -0.00008(18) 0.00025(18) 0.00088(18)
C5 0.0127(9) 0.0165(9) 0.0149(9) -0.0032(8) -0.0010(7) 0.0020(7)
C6 0.0249(11) 0.0210(10) 0.0170(10) -0.0005(8) 0.0036(8) -0.0016(8)
C7 0.0324(12) 0.0191(10) 0.0261(12) -0.0025(9) 0.0039(10) -0.0053(9)
C8 0.0186(10) 0.0219(10) 0.0256(11) -0.0115(9) -0.0012(8) 0.0017(8)
C9 0.0183(10) 0.0294(11) 0.0143(10) -0.0042(9) -0.0028(8) 0.0071(8)
C10 0.0190(10) 0.0181(9) 0.0182(10) 0.0002(8) -0.0006(8) 0.0036(8)
C11 0.0155(9) 0.0173(9) 0.0128(9) -0.0034(7) 0.0015(7) -0.0001(7)
C12 0.0183(10) 0.0229(10) 0.0159(10) -0.0007(8) 0.0014(8) 0.0008(8)
C13 0.0160(10) 0.0309(12) 0.0241(11) -0.0038(9) -0.0003(8) 0.0018(8)
C14 0.0177(10) 0.0290(11) 0.0299(12) -0.0071(10) 0.0098(9) -0.0056(8)
C15 0.0276(11) 0.0236(10) 0.0244(11) -0.0009(9) 0.0116(9) -0.0045(9)
C16 0.0189(10) 0.0198(10) 0.0172(10) 0.0004(8) 0.0018(8) 0.0015(8)
C17 0.0177(9) 0.0170(9) 0.0121(9) 0.0002(7) 0.0005(7) 0.0050(7)
C18 0.0201(10) 0.0203(10) 0.0219(11) -0.0010(8) 0.0016(8) 0.0018(8)
C19 0.0179(10) 0.0305(12) 0.0324(13) -0.0003(10) 0.0000(9) 0.0064(9)
C20 0.0283(12) 0.0232(11) 0.0296(12) -0.0008(9) -0.0008(10) 0.0115(9)
C21 0.0320(12) 0.0162(10) 0.0197(11) -0.0029(8) 0.0004(9) 0.0032(8)
C22 0.0206(10) 0.0201(10) 0.0138(10) -0.0028(8) -0.0002(8) 0.0006(8)

loop_
_atom_type_symbol
_atom_type_description
_atom_type_scat_dispersion_real
_atom_type_scat_dispersion_imag
_atom_type_scat_source
C C 0.0033 0.0016 'International Tables Vol C Tables 4.2.6.8 and 6.1.1.4'
H H 0.0000 0.0000 'International Tables Vol C Tables 4.2.6.8 and 6.1.1.4'
N N 0.0061 0.0033 'International Tables Vol C Tables 4.2.6.8 and 6.1.1.4'
O O 0.0106 0.0060 'International Tables Vol C Tables 4.2.6.8 and 6.1.1.4'
P P 0.1023 0.0942 'International Tables Vol C Tables 4.2.6.8 and 6.1.1.4'
S S 0.1246 0.1234 'International Tables Vol C Tables 4.2.6.8 and 6.1.1.4'
Fe Fe 0.3463 0.8444 'International Tables Vol C Tables 4.2.6.8 and 6.1.1.4'

loop_
_geom_angle_atom_site_label_1
_geom_angle_atom_site_label_2
_geom_angle_atom_site_label_3
_geom_angle
_geom_angle_site_symmetry_1
_geom_angle_site_symmetry_3
_geom_angle_publ_flag
N1 Fe1 N1 117.79(12) 2_755 . ?
N1 Fe1 S1 106.12(6) 2_755 . ?
N1 Fe1 S1 106.75(6) . . ?
N1 Fe1 S1 106.75(6) 2_755 2_755 ?
N1 Fe1 S1 106.12(6) . 2_755 ?
S1 Fe1 S1 113.57(3) . 2_755 ?
O1 N1 Fe1 168.28(17) . . ?
C1 S1 Fe1 104.47(7) . . ?
C4 S2 C1 92.85(11) . . ?
C2 C1 S2 109.75(16) . . ?
C2 C1 S1 129.53(17) . . ?
S2 C1 S1 120.60(12) . . ?
C1 C2 C3 113.5(2) . . ?
C4 C3 C2 112.9(2) . . ?
C3 C4 S2 110.98(17) . . ?
P1 N2 P1 135.22(15) . 2 ?
N2 P1 C17 115.41(9) . . ?
N2 P1 C5 106.66(10) . . ?
C17 P1 C5 106.62(9) . . ?
N2 P1 C11 111.27(7) . . ?
C17 P1 C11 108.44(9) . . ?
C5 P1 C11 108.11(9) . . ?
C10 C5 C6 119.86(18) . . ?
C10 C5 P1 120.65(15) . . ?
C6 C5 P1 119.49(15) . . ?
C7 C6 C5 119.8(2) . . ?
C8 C7 C6 120.2(2) . . ?
C7 C8 C9 120.34(19) . . ?
C8 C9 C10 119.7(2) . . ?
C5 C10 C9 120.05(19) . . ?
C16 C11 C12 119.81(18) . . ?
C16 C11 P1 122.06(15) . . ?
C12 C11 P1 118.04(15) . . ?
C13 C12 C11 119.73(19) . . ?
C14 C13 C12 119.9(2) . . ?
C15 C14 C13 120.81(19) . . ?
C14 C15 C16 119.8(2) . . ?
C11 C16 C15 119.95(19) . . ?
C22 C17 C18 119.84(17) . . ?
C22 C17 P1 122.11(15) . . ?
C18 C17 P1 117.95(15) . . ?
C19 C18 C17 119.86(19) . . ?
C18 C19 C20 119.8(2) . . ?
C21 C20 C19 120.47(19) . . ?
C20 C21 C22 120.23(19) . . ?
C21 C22 C17 119.73(19) . . ?

loop_
_geom_bond_atom_site_label_1
_geom_bond_atom_site_label_2
_geom_bond_distance
_geom_bond_site_symmetry_2
_geom_bond_publ_flag
Fe1 N1 1.6832(18) 2_755 ?
Fe1 N1 1.6832(18) . ?
Fe1 S1 2.2962(6) . ?
Fe1 S1 2.2962(6) 2_755 ?
N1 O1 1.178(2) . ?
S1 C1 1.756(2) . ?
S2 C4 1.713(2) . ?
S2 C1 1.724(2) . ?
C1 C2 1.368(3) . ?
C2 C3 1.417(3) . ?
C3 C4 1.355(3) . ?
N2 P1 1.5854(10) . ?
N2 P1 1.5854(10) 2 ?
P1 C17 1.7960(19) . ?
P1 C5 1.797(2) . ?
P1 C11 1.7992(19) . ?
C5 C10 1.389(3) . ?
C5 C6 1.392(3) . ?
C6 C7 1.387(3) . ?
C7 C8 1.383(3) . ?
C8 C9 1.383(3) . ?
C9 C10 1.393(3) . ?
C11 C16 1.390(3) . ?
C11 C12 1.401(3) . ?
C12 C13 1.389(3) . ?
C13 C14 1.383(3) . ?
C14 C15 1.381(3) . ?
C15 C16 1.391(3) . ?
C17 C22 1.395(3) . ?
C17 C18 1.398(3) . ?
C18 C19 1.389(3) . ?
C19 C20 1.388(3) . ?
C20 C21 1.380(3) . ?
C21 C22 1.389(3) . ?
